data_4035392
loop_
_publ_author_name
'Cruz, Daniel A.'
'Sinka, Victoria'
'Mart\'in, V\'ictor S'
'Padr\'on, Juan I'

_publ_section_title
;
 Iron-Catalyzed Prins-Peterson Reaction for the Direct Synthesis of
 \D<sup>4</sup>-2,7-Disubstituted Oxepenes.
;
_journal_issue 20
_journal_name_full 'The Journal of organic chemistry'
_journal_page_first 12632
_journal_page_last 12647
_journal_paper_doi 10.1021/acs.joc.8b01978
_journal_volume 83
_journal_year 2018
_chemical_formula_sum 'C17 H18 O2'
_chemical_formula_weight 254.31
_space_group_crystal_system orthorhombic
_space_group_IT_number 61
_space_group_name_Hall '-P 2ac 2ab'
_space_group_name_H-M_alt 'P b c a'
_atom_sites_solution_hydrogens geom
_audit_creation_method SHELXL-2018/3
_cell_angle_alpha 90
_cell_angle_beta 90
_cell_angle_gamma 90
_cell_formula_units_Z 8
_cell_length_a 7.7838(2)
_cell_length_b 16.9514(5)
_cell_length_c 21.2298(7)
_cell_measurement_reflns_used 7005
_cell_measurement_temperature 293(2)
_cell_measurement_theta_max 73.3770
_cell_measurement_theta_min 4.0730
_cell_volume 2801.19(14)
_computing_cell_refinement 'CrysAlisPro 1.171.38.46 (Rigaku OD, 2015)'
_computing_data_collection 'CrysAlisPro 1.171.38.46 (Rigaku OD, 2015)'
_computing_data_reduction 'CrysAlisPro 1.171.38.46 (Rigaku OD, 2015)'
_computing_structure_refinement 'SHELXL-2018/3 (Sheldrick, 2018)'
_diffrn_ambient_temperature 293(2)
_diffrn_detector_area_resol_mean 10.5953
_diffrn_measured_fraction_theta_full 1.000
_diffrn_measured_fraction_theta_max 0.995
_diffrn_measurement_device_type 'SuperNova, Dual, Cu at zero, Atlas'
_diffrn_measurement_method '\w scans'
_diffrn_radiation_type CuK\a
_diffrn_radiation_wavelength 1.54184
_diffrn_reflns_av_R_equivalents 0.0293
_diffrn_reflns_av_unetI/netI 0.0153
_diffrn_reflns_Laue_measured_fraction_full 1.000
_diffrn_reflns_Laue_measured_fraction_max 0.995
_diffrn_reflns_limit_h_max 9
_diffrn_reflns_limit_h_min -5
_diffrn_reflns_limit_k_max 20
_diffrn_reflns_limit_k_min -21
_diffrn_reflns_limit_l_max 26
_diffrn_reflns_limit_l_min -24
_diffrn_reflns_number 19105
_diffrn_reflns_point_group_measured_fraction_full 1.000
_diffrn_reflns_point_group_measured_fraction_max 0.995
_diffrn_reflns_theta_full 67.684
_diffrn_reflns_theta_max 73.654
_diffrn_reflns_theta_min 4.165
_diffrn_source 'micro-focus sealed X-ray tube'
_diffrn_source_type 'SuperNova (Cu) X-ray Source'
_exptl_absorpt_coefficient_mu 0.613
_exptl_absorpt_correction_T_max 1.000
_exptl_absorpt_correction_T_min 0.738
_exptl_absorpt_correction_type gaussian
_exptl_absorpt_process_details
;
CrysAlisPro 1.171.38.46 (Rigaku Oxford Diffraction, 2015)
Numerical absorption correction based on gaussian integration over
			a multifaceted crystal model
Empirical absorption correction using spherical harmonics,
 implemented in SCALE3 ABSPACK scaling algorithm.
;
_exptl_crystal_colour Colourless
_exptl_crystal_density_diffrn 1.206
_exptl_crystal_description Prism
_exptl_crystal_F_000 1088
_exptl_crystal_size_max 0.209
_exptl_crystal_size_mid 0.191
_exptl_crystal_size_min 0.133
_refine_diff_density_max 0.153
_refine_diff_density_min -0.142
_refine_diff_density_rms 0.035
_refine_ls_extinction_coef 0.0027(3)
_refine_ls_extinction_expression Fc^*^=kFc[1+0.001xFc^2^\l^3^/sin(2\q)]^-1/4^
_refine_ls_extinction_method 'SHELXL-2018/3 (Sheldrick 2018)'
_refine_ls_goodness_of_fit_ref 1.055
_refine_ls_hydrogen_treatment constr
_refine_ls_matrix_type full
_refine_ls_number_parameters 173
_refine_ls_number_reflns 2819
_refine_ls_number_restraints 0
_refine_ls_restrained_S_all 1.055
_refine_ls_R_factor_all 0.0444
_refine_ls_R_factor_gt 0.0391
_refine_ls_shift/su_max 0.002
_refine_ls_shift/su_mean 0.000
_refine_ls_structure_factor_coef Fsqd
_refine_ls_weighting_details 'w=1/[\s^2^(Fo^2^)+(0.0567P)^2^+0.3965P] where P=(Fo^2^+2Fc^2^)/3'
_refine_ls_weighting_scheme calc
_refine_ls_wR_factor_gt 0.1066
_refine_ls_wR_factor_ref 0.1131
_reflns_Friedel_coverage 0.000
_reflns_number_gt 2447
_reflns_number_total 2819
_reflns_threshold_expression 'I > 2\s(I)'
_cod_data_source_file jo8b01978_si_002.cif
_cod_data_source_block shelx
_cod_database_code 4035392
_shelx_shelxl_version_number 2018/3
_shelx_space_group_comment
;
The symmetry employed for this shelxl refinement is uniquely defined
by the following loop, which should always be used as a source of
symmetry information in preference to the above space-group names.
They are only intended as comments.
;
_shelx_estimated_absorpt_t_min 0.882
_shelx_estimated_absorpt_t_max 0.923
_oxdiff_exptl_absorpt_empirical_full_min 0.793
_oxdiff_exptl_absorpt_empirical_full_max 1.166
_oxdiff_exptl_absorpt_empirical_details
;
Empirical correction (ABSPACK) includes:
- Absorption correction using spherical harmonics
- Frame scaling
;

loop_
_space_group_symop_operation_xyz
'x, y, z'
'-x+1/2, -y, z+1/2'
'-x, y+1/2, -z+1/2'
'x+1/2, -y+1/2, -z'
'-x, -y, -z'
'x-1/2, y, -z-1/2'
'x, -y-1/2, z-1/2'
'-x-1/2, y-1/2, z'

loop_
_atom_site_label
_atom_site_type_symbol
_atom_site_fract_x
_atom_site_fract_y
_atom_site_fract_z
_atom_site_U_iso_or_equiv
_atom_site_adp_type
_atom_site_occupancy
_atom_site_site_symmetry_order
_atom_site_calc_flag
_atom_site_refinement_flags_posn
_atom_site_refinement_flags_adp
O7 O 0.37104(9) 0.75596(4) 0.39423(3) 0.0448(2) Uani 1 1 d . .
O8 O 0.15494(15) 0.57745(7) 0.52696(5) 0.0795(3) Uani 1 1 d . .
C1 C 0.19706(14) 0.73508(7) 0.40798(5) 0.0467(3) Uani 1 1 d . .
H1 H 0.141163 0.719677 0.368484 0.056 Uiso 1 1 calc R U
C10 C 0.20420(14) 0.66439(7) 0.44983(5) 0.0494(3) Uani 1 1 d . .
C14 C 0.64301(14) 0.69565(7) 0.31927(5) 0.0477(3) Uani 1 1 d . .
C6 C 0.39811(15) 0.79169(7) 0.33435(5) 0.0479(3) Uani 1 1 d . .
H6 H 0.329298 0.763861 0.302714 0.057 Uiso 1 1 calc R U
C13 C 0.58797(17) 0.78053(7) 0.31925(6) 0.0555(3) Uani 1 1 d . .
H13A H 0.611622 0.803096 0.278167 0.067 Uiso 1 1 calc R U
H13B H 0.655807 0.809168 0.350009 0.067 Uiso 1 1 calc R U
C15 C 0.58978(17) 0.64490(8) 0.27229(6) 0.0576(3) Uani 1 1 d . .
H15 H 0.520542 0.663725 0.239909 0.069 Uiso 1 1 calc R U
C2 C 0.09886(17) 0.80453(8) 0.43549(7) 0.0629(4) Uani 1 1 d . .
H2A H -0.009592 0.785503 0.452088 0.076 Uiso 1 1 calc R U
H2B H 0.164176 0.825888 0.470465 0.076 Uiso 1 1 calc R U
C9 C 0.12034(17) 0.65096(9) 0.50401(6) 0.0635(4) Uani 1 1 d . .
H9 H 0.047867 0.687146 0.523454 0.076 Uiso 1 1 calc R U
C19 C 0.74608(17) 0.66561(9) 0.36678(6) 0.0617(3) Uani 1 1 d . .
H19 H 0.783028 0.698749 0.398959 0.074 Uiso 1 1 calc R U
C5 C 0.35013(19) 0.87849(8) 0.33372(8) 0.0660(4) Uani 1 1 d . .
H5A H 0.421149 0.905229 0.364605 0.079 Uiso 1 1 calc R U
H5B H 0.380297 0.899659 0.292742 0.079 Uiso 1 1 calc R U
C11 C 0.2992(2) 0.59397(8) 0.43803(7) 0.0683(4) Uani 1 1 d . .
H11 H 0.371266 0.584434 0.403926 0.082 Uiso 1 1 calc R U
C3 C 0.0631(2) 0.86971(9) 0.38963(8) 0.0721(4) Uani 1 1 d . .
H3 H -0.046068 0.891860 0.391692 0.086 Uiso 1 1 calc R U
C4 C 0.1669(2) 0.89966(8) 0.34668(8) 0.0697(4) Uani 1 1 d . .
H4 H 0.120328 0.938878 0.321255 0.084 Uiso 1 1 calc R U
C18 C 0.79495(19) 0.58709(10) 0.36713(8) 0.0753(4) Uani 1 1 d . .
H18 H 0.864933 0.567875 0.399154 0.090 Uiso 1 1 calc R U
C16 C 0.63802(19) 0.56669(9) 0.27281(9) 0.0742(4) Uani 1 1 d . .
H16 H 0.601166 0.533289 0.240788 0.089 Uiso 1 1 calc R U
C17 C 0.7398(2) 0.53772(9) 0.32010(9) 0.0793(5) Uani 1 1 d . .
H17 H 0.771384 0.484807 0.320310 0.095 Uiso 1 1 calc R U
C12 C 0.2652(2) 0.54453(9) 0.48508(8) 0.0813(5) Uani 1 1 d . .
H12 H 0.311008 0.494069 0.488753 0.098 Uiso 1 1 calc R U

loop_
_atom_site_aniso_label
_atom_site_aniso_U_11
_atom_site_aniso_U_22
_atom_site_aniso_U_33
_atom_site_aniso_U_23
_atom_site_aniso_U_13
_atom_site_aniso_U_12
O7 0.0398(4) 0.0510(4) 0.0434(4) -0.0007(3) -0.0004(3) -0.0049(3)
O8 0.0850(7) 0.0815(7) 0.0722(6) 0.0162(5) 0.0249(5) -0.0007(6)
C1 0.0390(5) 0.0520(6) 0.0491(6) -0.0092(5) 0.0001(4) -0.0046(4)
C10 0.0435(6) 0.0542(6) 0.0505(6) -0.0080(5) 0.0061(5) -0.0071(5)
C14 0.0406(6) 0.0538(6) 0.0485(6) 0.0035(5) 0.0099(4) -0.0067(5)
C6 0.0534(6) 0.0454(6) 0.0449(6) 0.0011(4) -0.0006(5) -0.0019(5)
C13 0.0578(7) 0.0514(6) 0.0572(7) 0.0033(5) 0.0130(5) -0.0082(5)
C15 0.0509(7) 0.0624(7) 0.0596(7) -0.0044(6) -0.0016(5) 0.0005(6)
C2 0.0525(7) 0.0645(8) 0.0719(8) -0.0141(6) 0.0071(6) 0.0058(6)
C9 0.0592(7) 0.0735(8) 0.0578(7) -0.0021(6) 0.0136(6) 0.0025(6)
C19 0.0521(7) 0.0774(9) 0.0555(7) 0.0045(6) 0.0004(5) -0.0066(6)
C5 0.0746(9) 0.0481(7) 0.0753(9) 0.0076(6) 0.0004(7) 0.0031(6)
C11 0.0771(9) 0.0562(7) 0.0718(8) -0.0005(6) 0.0273(7) 0.0020(6)
C3 0.0595(8) 0.0639(8) 0.0927(11) -0.0155(8) -0.0091(8) 0.0197(7)
C4 0.0770(9) 0.0524(7) 0.0797(9) -0.0021(7) -0.0136(8) 0.0156(7)
C18 0.0554(8) 0.0847(10) 0.0856(10) 0.0305(9) 0.0018(7) 0.0052(7)
C16 0.0614(8) 0.0589(8) 0.1022(12) -0.0187(8) 0.0009(8) -0.0010(6)
C17 0.0577(8) 0.0548(8) 0.1255(14) 0.0131(9) 0.0133(9) 0.0040(6)
C12 0.0918(11) 0.0610(8) 0.0910(11) 0.0104(8) 0.0274(9) 0.0056(8)

loop_
_atom_type_symbol
_atom_type_description
_atom_type_scat_dispersion_real
_atom_type_scat_dispersion_imag
_atom_type_scat_source
C C 0.0181 0.0091 'International Tables Vol C Tables 4.2.6.8 and 6.1.1.4'
H H 0.0000 0.0000 'International Tables Vol C Tables 4.2.6.8 and 6.1.1.4'
O O 0.0492 0.0322 'International Tables Vol C Tables 4.2.6.8 and 6.1.1.4'

loop_
_geom_angle_atom_site_label_1
_geom_angle_atom_site_label_2
_geom_angle_atom_site_label_3
_geom_angle
C6 O7 C1 115.32(9)
C12 O8 C9 105.46(11)
O7 C1 C10 106.56(9)
O7 C1 C2 111.28(10)
C10 C1 C2 114.31(10)
O7 C1 H1 108.2
C10 C1 H1 108.2
C2 C1 H1 108.2
C9 C10 C11 105.11(12)
C9 C10 C1 128.92(11)
C11 C10 C1 125.92(11)
C15 C14 C19 118.07(12)
C15 C14 C13 120.75(11)
C19 C14 C13 121.17(12)
O7 C6 C5 112.56(10)
O7 C6 C13 106.17(9)
C5 C6 C13 110.92(10)
O7 C6 H6 109.0
C5 C6 H6 109.0
C13 C6 H6 109.0
C14 C13 C6 113.31(10)
C14 C13 H13A 108.9
C6 C13 H13A 108.9
C14 C13 H13B 108.9
C6 C13 H13B 108.9
H13A C13 H13B 107.7
C16 C15 C14 120.79(13)
C16 C15 H15 119.6
C14 C15 H15 119.6
C3 C2 C1 114.50(12)
C3 C2 H2A 108.6
C1 C2 H2A 108.6
C3 C2 H2B 108.6
C1 C2 H2B 108.6
H2A C2 H2B 107.6
C10 C9 O8 111.40(12)
C10 C9 H9 124.3
O8 C9 H9 124.3
C18 C19 C14 121.09(14)
C18 C19 H19 119.5
C14 C19 H19 119.5
C4 C5 C6 117.74(12)
C4 C5 H5A 107.9
C6 C5 H5A 107.9
C4 C5 H5B 107.9
C6 C5 H5B 107.9
H5A C5 H5B 107.2
C12 C11 C10 106.99(13)
C12 C11 H11 126.5
C10 C11 H11 126.5
C4 C3 C2 128.21(13)
C4 C3 H3 115.9
C2 C3 H3 115.9
C3 C4 C5 128.20(14)
C3 C4 H4 115.9
C5 C4 H4 115.9
C17 C18 C19 119.78(14)
C17 C18 H18 120.1
C19 C18 H18 120.1
C17 C16 C15 120.55(15)
C17 C16 H16 119.7
C15 C16 H16 119.7
C16 C17 C18 119.72(14)
C16 C17 H17 120.1
C18 C17 H17 120.1
C11 C12 O8 111.04(14)
C11 C12 H12 124.5
O8 C12 H12 124.5

loop_
_geom_bond_atom_site_label_1
_geom_bond_atom_site_label_2
_geom_bond_distance
O7 C6 1.4239(13)
O7 C1 1.4299(13)
O8 C12 1.3559(19)
O8 C9 1.3648(18)
C1 C10 1.4928(17)
C1 C2 1.5204(16)
C1 H1 0.9800
C10 C9 1.3421(17)
C10 C11 1.4263(18)
C14 C15 1.3809(17)
C14 C19 1.3857(18)
C14 C13 1.5012(17)
C6 C5 1.5180(17)
C6 C13 1.5240(17)
C6 H6 0.9800
C13 H13A 0.9700
C13 H13B 0.9700
C15 C16 1.3780(19)
C15 H15 0.9300
C2 C3 1.499(2)
C2 H2A 0.9700
C2 H2B 0.9700
C9 H9 0.9300
C19 C18 1.384(2)
C19 H19 0.9300
C5 C4 1.496(2)
C5 H5A 0.9700
C5 H5B 0.9700
C11 C12 1.330(2)
C11 H11 0.9300
C3 C4 1.320(2)
C3 H3 0.9300
C4 H4 0.9300
C18 C17 1.372(2)
C18 H18 0.9300
C16 C17 1.370(2)
C16 H16 0.9300
C17 H17 0.9300
C12 H12 0.9300
